data_7045041
loop_
_publ_author_name
'Colombo, Alessia'
'Ossola, Rachele'
'Magni, Mirko'
'Roberto, Dominique'
'Jacquemin, Denis'
'Castellano, Carlo'
'Demartin, Francesco'
'Dragonetti, Claudia'

_publ_section_title
;
 Intriguing C-HCu interactions in bis-(phenanthroline)Cu(i) redox
 mediators for dye-sensitized solar cells.
;
_journal_issue 4
_journal_name_full 'Dalton transactions (Cambridge, England : 2003)'
_journal_page_first 1018
_journal_page_last 1022
_journal_paper_doi 10.1039/c7dt04045h
_journal_volume 47
_journal_year 2018
_chemical_formula_sum 'C38.25 H29.5 Cu F6 N4 O0.25 P'
_chemical_formula_weight 757.67
_space_group_crystal_system triclinic
_space_group_IT_number 2
_space_group_name_Hall '-P 1'
_space_group_name_H-M_alt 'P -1'
_symmetry_space_group_name_Hall '-P 1'
_symmetry_space_group_name_H-M 'P -1'
_atom_sites_solution_hydrogens geom
_audit_creation_method SHELXL-2017/1
_audit_update_record
;
2017-12-04 deposited with the CCDC.
2017-12-13 downloaded from the CCDC.
;
_cell_angle_alpha 108.740(10)
_cell_angle_beta 100.180(10)
_cell_angle_gamma 98.380(10)
_cell_formula_units_Z 4
_cell_length_a 14.2112(8)
_cell_length_b 15.8165(8)
_cell_length_c 16.8488(9)
_cell_measurement_reflns_used 7503
_cell_measurement_temperature 294(2)
_cell_measurement_theta_max 23.21
_cell_measurement_theta_min 2.15
_cell_volume 3445.6(5)
_computing_structure_refinement 'SHELXL-2017/1 (Sheldrick, 2017)'
_diffrn_ambient_temperature 294(2)
_diffrn_measured_fraction_theta_full 0.997
_diffrn_measured_fraction_theta_max 0.979
_diffrn_measurement_device_type 'APEX II CCD diffractometer'
_diffrn_measurement_method 'omega scan'
_diffrn_radiation_type MoK\a
_diffrn_radiation_wavelength 0.71073
_diffrn_reflns_av_R_equivalents 0.0375
_diffrn_reflns_av_unetI/netI 0.0562
_diffrn_reflns_Laue_measured_fraction_full 0.997
_diffrn_reflns_Laue_measured_fraction_max 0.979
_diffrn_reflns_limit_h_max 20
_diffrn_reflns_limit_h_min -20
_diffrn_reflns_limit_k_max 22
_diffrn_reflns_limit_k_min -22
_diffrn_reflns_limit_l_max 23
_diffrn_reflns_limit_l_min -23
_diffrn_reflns_number 35745
_diffrn_reflns_point_group_measured_fraction_full 0.997
_diffrn_reflns_point_group_measured_fraction_max 0.979
_diffrn_reflns_theta_full 25.242
_diffrn_reflns_theta_max 30.143
_diffrn_reflns_theta_min 1.314
_exptl_absorpt_coefficient_mu 0.748
_exptl_absorpt_correction_type empirical
_exptl_absorpt_process_details SADABS
_exptl_crystal_colour red
_exptl_crystal_density_diffrn 1.461
_exptl_crystal_description pseudoprism
_exptl_crystal_F_000 1548
_exptl_crystal_size_max 0.25
_exptl_crystal_size_mid 0.07
_exptl_crystal_size_min 0.04
_exptl_transmission_factor_max 1.000
_exptl_transmission_factor_min 0.863
_refine_diff_density_max 1.131
_refine_diff_density_min -0.378
_refine_diff_density_rms 0.105
_refine_ls_extinction_method none
_refine_ls_goodness_of_fit_ref 0.962
_refine_ls_hydrogen_treatment constr
_refine_ls_matrix_type full
_refine_ls_number_parameters 919
_refine_ls_number_reflns 19938
_refine_ls_number_restraints 0
_refine_ls_restrained_S_all 0.962
_refine_ls_R_factor_all 0.1191
_refine_ls_R_factor_gt 0.0694
_refine_ls_shift/su_max 0.020
_refine_ls_shift/su_mean 0.008
_refine_ls_structure_factor_coef Fsqd
_refine_ls_weighting_details 'w=1/[\s^2^(Fo^2^)+(0.1558P)^2^] where P=(Fo^2^+2Fc^2^)/3'
_refine_ls_weighting_scheme calc
_refine_ls_wR_factor_gt 0.2136
_refine_ls_wR_factor_ref 0.2443
_reflns_Friedel_coverage 0.000
_reflns_number_gt 10520
_reflns_number_total 19938
_reflns_threshold_expression 'I > 2\s(I)'
_cod_data_source_file c7dt04045h2.cif
_cod_data_source_block 2
_cod_depositor_comments 'Adding full bibliography for 7045041--7045043.cif.'
_cod_original_cell_volume 3445.6(4)
_cod_original_formula_sum 'C38.25 H29.50 Cu F6 N4 O0.25 P'
_cod_database_code 7045041
_shelx_shelxl_version_number 2017/1
_shelx_space_group_comment
;
The symmetry employed for this shelxl refinement is uniquely defined
by the following loop, which should always be used as a source of
symmetry information in preference to the above space-group names.
They are only intended as comments.
;

loop_
_space_group_symop_operation_xyz
'x, y, z'
'-x, -y, -z'

loop_
_atom_site_label
_atom_site_type_symbol
_atom_site_fract_x
_atom_site_fract_y
_atom_site_fract_z
_atom_site_U_iso_or_equiv
_atom_site_adp_type
_atom_site_occupancy
_atom_site_site_symmetry_order
_atom_site_calc_flag
_atom_site_refinement_flags_posn
_atom_site_refinement_flags_adp
_atom_site_refinement_flags_occupancy
C1 C 0.0755(3) -0.3384(2) -0.0189(2) 0.0577(8) Uani 1 1 d . . .
H1 H 0.018035 -0.337783 -0.054856 0.069 Uiso 1 1 calc R U .
C2 C 0.0681(3) -0.3749(3) 0.0454(3) 0.0693(10) Uani 1 1 d . . .
H2 H 0.007019 -0.398318 0.051694 0.083 Uiso 1 1 calc R U .
C3 C 0.1511(3) -0.3756(3) 0.0986(3) 0.0726(11) Uani 1 1 d . . .
H3 H 0.147354 -0.398825 0.142395 0.087 Uiso 1 1 calc R U .
C4 C 0.2417(3) -0.3416(3) 0.0878(2) 0.0635(9) Uani 1 1 d . . .
C5 C 0.2432(2) -0.3062(2) 0.0216(2) 0.0491(7) Uani 1 1 d . . .
C6 C 0.3358(2) -0.2700(2) 0.0080(2) 0.0536(7) Uani 1 1 d . . .
C7 C 0.4228(3) -0.2722(3) 0.0590(3) 0.0708(10) Uani 1 1 d . . .
C8 C 0.4193(4) -0.3072(4) 0.1276(3) 0.0869(13) Uani 1 1 d . . .
H8 H 0.477245 -0.307237 0.163233 0.104 Uiso 1 1 calc R U .
C9 C 0.3309(4) -0.3406(3) 0.1409(3) 0.0799(12) Uani 1 1 d . . .
H9 H 0.329858 -0.362959 0.185569 0.096 Uiso 1 1 calc R U .
C10 C 0.5096(3) -0.2407(4) 0.0390(4) 0.0965(16) Uani 1 1 d . . .
H10 H 0.569745 -0.242631 0.070009 0.116 Uiso 1 1 calc R U .
C11 C 0.5052(3) -0.2073(4) -0.0263(3) 0.0900(14) Uani 1 1 d . . .
H11 H 0.563026 -0.184819 -0.038465 0.108 Uiso 1 1 calc R U .
C12 C 0.4153(3) -0.2061(3) -0.0756(3) 0.0631(9) Uani 1 1 d . . .
C13 C 0.4077(2) -0.1701(3) -0.1464(3) 0.0629(9) Uani 1 1 d . . .
C14 C 0.4091(3) -0.0783(3) -0.1297(3) 0.0788(12) Uani 1 1 d . . .
H14 H 0.415593 -0.038895 -0.073552 0.095 Uiso 1 1 calc R U .
C15 C 0.4007(4) -0.0455(4) -0.1971(5) 0.0954(16) Uani 1 1 d . . .
H15 H 0.402347 0.016413 -0.185317 0.115 Uiso 1 1 calc R U .
C16 C 0.3905(4) -0.0997(5) -0.2773(4) 0.1013(18) Uani 1 1 d . . .
H16 H 0.383458 -0.076273 -0.321544 0.122 Uiso 1 1 calc R U .
C17 C 0.3903(4) -0.1927(4) -0.2962(3) 0.0932(14) Uani 1 1 d . . .
H17 H 0.384609 -0.230745 -0.352703 0.112 Uiso 1 1 calc R U .
C18 C 0.3987(3) -0.2283(3) -0.2299(3) 0.0767(11) Uani 1 1 d . . .
C19 C 0.3983(5) -0.3277(4) -0.2509(4) 0.1059(18) Uani 1 1 d . . .
H19A H 0.457819 -0.334324 -0.218624 0.127 Uiso 1 1 calc R U .
H19B H 0.393658 -0.356029 -0.311509 0.127 Uiso 1 1 calc R U .
H19C H 0.343275 -0.356513 -0.236007 0.127 Uiso 1 1 calc R U .
C20 C 0.1358(3) -0.3288(3) -0.3060(2) 0.0665(9) Uani 1 1 d . . .
H20 H 0.136256 -0.385151 -0.299978 0.080 Uiso 1 1 calc R U .
C21 C 0.1208(4) -0.3246(4) -0.3897(3) 0.0864(14) Uani 1 1 d . . .
H21 H 0.112246 -0.377643 -0.437356 0.104 Uiso 1 1 calc R U .
C22 C 0.1189(4) -0.2463(4) -0.4007(3) 0.0838(13) Uani 1 1 d . . .
H22 H 0.109836 -0.243708 -0.455806 0.101 Uiso 1 1 calc R U .
C23 C 0.1305(3) -0.1669(3) -0.3294(3) 0.0665(10) Uani 1 1 d . . .
C24 C 0.1464(2) -0.1749(2) -0.2473(2) 0.0511(7) Uani 1 1 d . . .
C25 C 0.1614(2) -0.0955(2) -0.1717(2) 0.0531(7) Uani 1 1 d . . .
C26 C 0.1631(3) -0.0090(3) -0.1794(3) 0.0693(10) Uani 1 1 d . . .
C27 C 0.1458(4) -0.0037(4) -0.2633(4) 0.0882(14) Uani 1 1 d . . .
H27 H 0.144810 0.052688 -0.269110 0.106 Uiso 1 1 calc R U .
C28 C 0.1310(4) -0.0771(4) -0.3330(4) 0.0877(14) Uani 1 1 d . . .
H28 H 0.120541 -0.070656 -0.386604 0.105 Uiso 1 1 calc R U .
C29 C 0.1853(4) 0.0651(3) -0.1030(3) 0.0839(13) Uani 1 1 d . . .
H29 H 0.189145 0.123688 -0.104692 0.101 Uiso 1 1 calc R U .
C30 C 0.2016(4) 0.0539(3) -0.0258(3) 0.0842(13) Uani 1 1 d . . .
H30 H 0.216860 0.104677 0.024868 0.101 Uiso 1 1 calc R U .
C31 C 0.1955(3) -0.0345(2) -0.0216(2) 0.0659(9) Uani 1 1 d . . .
C32 C 0.2165(4) -0.0518(3) 0.0604(3) 0.0795(12) Uani 1 1 d . . .
C33 C 0.3140(4) -0.0233(4) 0.1126(3) 0.0999(15) Uani 1 1 d . . .
H33 H 0.362625 0.011502 0.098724 0.120 Uiso 1 1 calc R U .
C34 C 0.3355(5) -0.0482(5) 0.1849(4) 0.128(2) Uani 1 1 d . . .
H34 H 0.399303 -0.033701 0.218162 0.153 Uiso 1 1 calc R U .
C35 C 0.2616(5) -0.0936(4) 0.2051(3) 0.1046(17) Uani 1 1 d . . .
H35 H 0.277494 -0.108022 0.254481 0.126 Uiso 1 1 calc R U .
C36 C 0.1659(5) -0.1210(4) 0.1612(3) 0.0993(16) Uani 1 1 d . . .
H36 H 0.118295 -0.151803 0.179473 0.119 Uiso 1 1 calc R U .
C37 C 0.1428(4) -0.0981(3) 0.0816(3) 0.0797(12) Uani 1 1 d . . .
C38 C 0.0454(4) -0.1194(3) 0.0378(3) 0.0930(14) Uani 1 1 d . . .
H38A H 0.024963 -0.064307 0.037131 0.112 Uiso 1 1 calc R U .
H38B H 0.005895 -0.148680 0.066261 0.112 Uiso 1 1 calc R U .
H38C H 0.037696 -0.159884 -0.020393 0.112 Uiso 1 1 calc R U .
C39 C 0.0697(3) 0.4275(2) 0.6984(2) 0.0584(8) Uani 1 1 d . . .
H39 H 0.011024 0.411999 0.657092 0.070 Uiso 1 1 calc R U .
C40 C 0.0674(3) 0.4570(3) 0.7851(2) 0.0670(10) Uani 1 1 d . . .
H40 H 0.008234 0.460993 0.800841 0.080 Uiso 1 1 calc R U .
C41 C 0.1517(3) 0.4800(2) 0.8464(2) 0.0640(10) Uani 1 1 d . . .
H41 H 0.150448 0.499856 0.904445 0.077 Uiso 1 1 calc R U .
C42 C 0.2404(3) 0.4739(2) 0.8229(2) 0.0529(8) Uani 1 1 d . . .
C43 C 0.2369(2) 0.44308(19) 0.73382(18) 0.0448(6) Uani 1 1 d . . .
C44 C 0.3254(2) 0.4329(2) 0.70533(19) 0.0461(7) Uani 1 1 d . . .
C45 C 0.4153(3) 0.4550(2) 0.7664(2) 0.0570(8) Uani 1 1 d . . .
C46 C 0.4158(3) 0.4878(3) 0.8569(2) 0.0691(10) Uani 1 1 d . . .
H46 H 0.474782 0.503675 0.897837 0.083 Uiso 1 1 calc R U .
C47 C 0.3326(3) 0.4957(3) 0.8827(2) 0.0684(10) Uani 1 1 d . . .
H47 H 0.335106 0.516069 0.941508 0.082 Uiso 1 1 calc R U .
C48 C 0.4981(3) 0.4421(3) 0.7343(3) 0.0687(10) Uani 1 1 d . . .
H48 H 0.559262 0.457224 0.772118 0.082 Uiso 1 1 calc R U .
C49 C 0.4897(3) 0.4076(3) 0.6479(3) 0.0676(10) Uani 1 1 d . . .
H49 H 0.544377 0.395815 0.626675 0.081 Uiso 1 1 calc R U .
C50 C 0.3976(2) 0.3893(2) 0.5901(2) 0.0533(7) Uani 1 1 d . . .
C51 C 0.3873(2) 0.3567(3) 0.4953(2) 0.0620(9) Uani 1 1 d . . .
C52 C 0.3962(3) 0.2686(4) 0.4521(3) 0.0869(13) Uani 1 1 d . . .
H52 H 0.409241 0.230131 0.482471 0.104 Uiso 1 1 calc R U .
C53 C 0.3858(4) 0.2381(5) 0.3639(4) 0.1088(19) Uani 1 1 d . . .
H53 H 0.393047 0.179435 0.334822 0.131 Uiso 1 1 calc R U .
C54 C 0.3646(4) 0.2951(5) 0.3190(3) 0.1050(19) Uani 1 1 d . . .
H54 H 0.355836 0.273803 0.259309 0.126 Uiso 1 1 calc R U .
C55 C 0.3564(3) 0.3821(5) 0.3609(3) 0.0892(15) Uani 1 1 d . . .
H55 H 0.342772 0.419601 0.329692 0.107 Uiso 1 1 calc R U .
C56 C 0.3683(3) 0.4151(3) 0.4497(3) 0.0693(11) Uani 1 1 d . . .
C57 C 0.3635(3) 0.5110(4) 0.4947(3) 0.0822(12) Uani 1 1 d . . .
H57A H 0.349882 0.540081 0.453221 0.099 Uiso 1 1 calc R U .
H57B H 0.425141 0.543166 0.534801 0.099 Uiso 1 1 calc R U .
H57C H 0.312538 0.512100 0.525310 0.099 Uiso 1 1 calc R U .
C58 C 0.1276(3) 0.4317(3) 0.4036(2) 0.0621(9) Uani 1 1 d . . .
H58 H 0.133780 0.489692 0.443744 0.075 Uiso 1 1 calc R U .
C59 C 0.1146(3) 0.4213(3) 0.3168(3) 0.0741(11) Uani 1 1 d . . .
H59 H 0.112296 0.471596 0.299953 0.089 Uiso 1 1 calc R U .
C60 C 0.1052(3) 0.3374(3) 0.2571(2) 0.0711(11) Uani 1 1 d . . .
H60 H 0.096289 0.329756 0.198989 0.085 Uiso 1 1 calc R U .
C61 C 0.1090(3) 0.2637(3) 0.2828(2) 0.0620(9) Uani 1 1 d . . .
C62 C 0.1227(2) 0.2789(2) 0.37263(19) 0.0500(7) Uani 1 1 d . . .
C63 C 0.1294(2) 0.2043(2) 0.4023(2) 0.0525(7) Uani 1 1 d . . .
C64 C 0.1234(3) 0.1165(3) 0.3436(2) 0.0718(10) Uani 1 1 d . . .
C65 C 0.1099(4) 0.1034(4) 0.2540(3) 0.0941(15) Uani 1 1 d . . .
H65 H 0.106837 0.045672 0.214530 0.113 Uiso 1 1 calc R U .
C66 C 0.1015(3) 0.1742(4) 0.2254(2) 0.0808(12) Uani 1 1 d . . .
H66 H 0.090520 0.163137 0.166478 0.097 Uiso 1 1 calc R U .
C67 C 0.1318(5) 0.0485(3) 0.3771(3) 0.1012(17) Uani 1 1 d . . .
H67 H 0.129683 -0.010314 0.340315 0.121 Uiso 1 1 calc R U .
C68 C 0.1433(5) 0.0660(3) 0.4643(3) 0.0958(16) Uani 1 1 d . . .
H68 H 0.148522 0.019562 0.486330 0.115 Uiso 1 1 calc R U .
C69 C 0.1471(3) 0.1550(3) 0.5190(2) 0.0724(11) Uani 1 1 d . . .
C70 C 0.1504(5) 0.1820(3) 0.6143(3) 0.1032(17) Uani 1 1 d . . .
C71 C 0.0597(6) 0.1944(4) 0.6385(3) 0.128(2) Uani 1 1 d . . .
H71 H 0.001709 0.182073 0.597174 0.154 Uiso 1 1 calc R U .
C72 C 0.0626(8) 0.2255(5) 0.7265(5) 0.158(3) Uani 1 1 d . . .
H72 H 0.007420 0.235135 0.747690 0.189 Uiso 1 1 calc R U .
C73 C 0.1519(9) 0.2406(4) 0.7783(5) 0.160(3) Uani 1 1 d . . .
H73 H 0.150370 0.261704 0.836192 0.192 Uiso 1 1 calc R U .
C74 C 0.2435(9) 0.2331(5) 0.7684(5) 0.161(3) Uani 1 1 d . . .
H74 H 0.300462 0.246931 0.811257 0.193 Uiso 1 1 calc R U .
C75 C 0.2318(7) 0.1978(4) 0.6731(5) 0.136(2) Uani 1 1 d . . .
C76 C 0.3177(7) 0.1853(6) 0.6512(5) 0.145(3) Uani 1 1 d . . .
H76A H 0.305397 0.131487 0.600395 0.174 Uiso 1 1 calc R U .
H76B H 0.361387 0.177957 0.697753 0.174 Uiso 1 1 calc R U .
H76C H 0.347056 0.237464 0.639782 0.174 Uiso 1 1 calc R U .
N1 N 0.16004(19) -0.30469(17) -0.03164(17) 0.0488(6) Uani 1 1 d . . .
N2 N 0.33215(19) -0.23738(18) -0.05770(18) 0.0514(6) Uani 1 1 d . . .
N3 N 0.14931(19) -0.25569(18) -0.23600(17) 0.0509(6) Uani 1 1 d . . .
N4 N 0.1756(2) -0.10766(18) -0.09495(18) 0.0516(6) Uani 1 1 d . . .
N5 N 0.15156(19) 0.42033(17) 0.67186(16) 0.0479(6) Uani 1 1 d . . .
N6 N 0.31774(18) 0.40190(18) 0.61922(16) 0.0473(6) Uani 1 1 d . . .
N7 N 0.13151(18) 0.36254(19) 0.43142(16) 0.0490(6) Uani 1 1 d . . .
N8 N 0.1407(2) 0.22326(18) 0.48828(16) 0.0535(6) Uani 1 1 d . . .
F1 F 0.3178(6) 0.3400(6) 0.1308(4) 0.263(3) Uani 1 1 d . . .
F2 F 0.1767(4) 0.3820(5) -0.0024(3) 0.211(3) Uani 1 1 d . . .
F3 F 0.2134(6) 0.4240(3) 0.1357(4) 0.235(3) Uani 1 1 d . . .
F4 F 0.2799(3) 0.2882(3) -0.0091(2) 0.1416(14) Uani 1 1 d . . .
F5 F 0.1668(4) 0.2802(3) 0.0647(3) 0.185(2) Uani 1 1 d . . .
F6 F 0.3236(4) 0.4352(3) 0.0625(3) 0.189(2) Uani 1 1 d . . .
F7 F 0.1736(4) -0.3426(3) 0.4191(3) 0.192(2) Uani 1 1 d . . .
F8 F 0.3045(6) -0.2312(5) 0.3477(4) 0.247(3) Uani 1 1 d . . .
F9 F 0.2756(4) -0.3711(4) 0.3336(3) 0.188(2) Uani 1 1 d . . .
F10 F 0.2120(7) -0.2005(4) 0.4415(5) 0.269(4) Uani 1 1 d . . .
F11 F 0.3187(5) -0.2685(6) 0.4638(4) 0.269(4) Uani 1 1 d . . .
F12 F 0.1607(5) -0.3060(7) 0.3044(3) 0.270(4) Uani 1 1 d . . .
P1 P 0.24669(9) 0.35765(8) 0.06410(7) 0.0688(3) Uani 1 1 d . . .
P2 P 0.24206(11) -0.28263(12) 0.38646(9) 0.1000(4) Uani 1 1 d . . .
Cu1 Cu 0.18811(3) -0.24081(3) -0.11207(3) 0.05328(14) Uani 1 1 d . . .
Cu2 Cu 0.16979(3) 0.36440(3) 0.55237(2) 0.05445(14) Uani 1 1 d . . .
O100 O 0.4260(10) 0.0284(6) 0.4396(7) 0.154(5) Uani 0.5 1 d . . P
C100 C 0.4907(12) -0.0194(16) 0.4072(9) 0.176(9) Uani 0.5 1 d . . P

loop_
_atom_site_aniso_label
_atom_site_aniso_U_11
_atom_site_aniso_U_22
_atom_site_aniso_U_33
_atom_site_aniso_U_23
_atom_site_aniso_U_13
_atom_site_aniso_U_12
C1 0.0553(19) 0.0541(19) 0.070(2) 0.0255(17) 0.0216(16) 0.0138(15)
C2 0.072(2) 0.075(2) 0.081(3) 0.042(2) 0.038(2) 0.0176(19)
C3 0.092(3) 0.075(3) 0.077(3) 0.045(2) 0.043(2) 0.029(2)
C4 0.080(3) 0.060(2) 0.064(2) 0.0314(18) 0.0255(19) 0.0254(19)
C5 0.0571(19) 0.0457(16) 0.0520(17) 0.0197(14) 0.0203(14) 0.0198(14)
C6 0.0546(19) 0.0495(17) 0.0589(19) 0.0179(15) 0.0155(15) 0.0184(14)
C7 0.060(2) 0.081(3) 0.075(3) 0.032(2) 0.0122(18) 0.0192(19)
C8 0.080(3) 0.113(4) 0.074(3) 0.047(3) 0.000(2) 0.032(3)
C9 0.090(3) 0.095(3) 0.074(3) 0.048(2) 0.022(2) 0.035(3)
C10 0.053(2) 0.142(5) 0.107(4) 0.064(4) 0.010(2) 0.023(3)
C11 0.048(2) 0.125(4) 0.107(4) 0.057(3) 0.021(2) 0.015(2)
C12 0.0491(19) 0.062(2) 0.081(3) 0.0258(19) 0.0215(17) 0.0132(16)
C13 0.0421(17) 0.072(2) 0.083(3) 0.035(2) 0.0251(17) 0.0072(15)
C14 0.060(2) 0.077(3) 0.109(3) 0.043(3) 0.029(2) 0.0094(19)
C15 0.072(3) 0.090(3) 0.151(5) 0.075(4) 0.037(3) 0.014(2)
C16 0.078(3) 0.134(5) 0.131(5) 0.090(4) 0.045(3) 0.020(3)
C17 0.084(3) 0.117(4) 0.094(3) 0.051(3) 0.042(3) 0.017(3)
C18 0.066(2) 0.083(3) 0.093(3) 0.040(3) 0.038(2) 0.012(2)
C19 0.143(5) 0.089(3) 0.101(4) 0.034(3) 0.061(4) 0.034(3)
C20 0.071(2) 0.059(2) 0.062(2) 0.0113(17) 0.0217(18) 0.0066(17)
C21 0.097(3) 0.088(3) 0.057(2) 0.004(2) 0.025(2) 0.014(3)
C22 0.090(3) 0.105(4) 0.055(2) 0.030(2) 0.021(2) 0.011(3)
C23 0.060(2) 0.086(3) 0.062(2) 0.040(2) 0.0167(17) 0.0074(19)
C24 0.0433(16) 0.0558(18) 0.0582(19) 0.0256(15) 0.0160(14) 0.0059(13)
C25 0.0509(18) 0.0502(17) 0.067(2) 0.0300(16) 0.0172(15) 0.0117(14)
C26 0.073(2) 0.056(2) 0.095(3) 0.042(2) 0.027(2) 0.0184(18)
C27 0.098(3) 0.084(3) 0.111(4) 0.069(3) 0.032(3) 0.022(3)
C28 0.097(3) 0.099(4) 0.087(3) 0.060(3) 0.021(3) 0.020(3)
C29 0.104(3) 0.048(2) 0.110(4) 0.037(2) 0.031(3) 0.021(2)
C30 0.104(4) 0.046(2) 0.098(3) 0.013(2) 0.035(3) 0.019(2)
C31 0.078(3) 0.053(2) 0.066(2) 0.0142(17) 0.0246(19) 0.0183(17)
C32 0.106(4) 0.053(2) 0.072(3) 0.0079(19) 0.032(2) 0.015(2)
C33 0.101(4) 0.118(4) 0.068(3) 0.022(3) 0.004(3) 0.026(3)
C34 0.106(5) 0.138(6) 0.105(5) 0.018(4) 0.001(4) 0.016(4)
C35 0.115(5) 0.113(4) 0.067(3) 0.013(3) 0.014(3) 0.020(4)
C36 0.141(5) 0.073(3) 0.085(3) 0.015(3) 0.045(3) 0.036(3)
C37 0.087(3) 0.072(3) 0.072(3) 0.007(2) 0.024(2) 0.027(2)
C38 0.104(4) 0.077(3) 0.101(4) 0.027(3) 0.048(3) 0.013(3)
C39 0.059(2) 0.058(2) 0.058(2) 0.0185(16) 0.0186(16) 0.0099(16)
C40 0.078(3) 0.062(2) 0.064(2) 0.0185(18) 0.036(2) 0.0140(19)
C41 0.098(3) 0.0496(19) 0.0472(18) 0.0137(15) 0.0328(19) 0.0147(18)
C42 0.073(2) 0.0418(16) 0.0388(15) 0.0121(13) 0.0115(14) 0.0041(14)
C43 0.0548(17) 0.0359(14) 0.0416(15) 0.0143(12) 0.0111(13) 0.0023(12)
C44 0.0502(17) 0.0420(15) 0.0421(15) 0.0163(12) 0.0050(12) 0.0021(12)
C45 0.058(2) 0.0529(18) 0.0540(19) 0.0216(15) 0.0004(15) 0.0027(15)
C46 0.079(3) 0.068(2) 0.0466(19) 0.0204(17) -0.0110(18) 0.0059(19)
C47 0.096(3) 0.062(2) 0.0399(17) 0.0175(16) 0.0074(18) 0.007(2)
C48 0.050(2) 0.083(3) 0.068(2) 0.037(2) -0.0060(17) 0.0014(18)
C49 0.0440(18) 0.092(3) 0.076(3) 0.042(2) 0.0162(17) 0.0141(18)
C50 0.0474(17) 0.062(2) 0.0547(18) 0.0272(16) 0.0146(14) 0.0075(14)
C51 0.0429(17) 0.088(3) 0.057(2) 0.0258(19) 0.0178(15) 0.0121(17)
C52 0.081(3) 0.111(4) 0.076(3) 0.028(3) 0.033(2) 0.036(3)
C53 0.096(4) 0.125(5) 0.094(4) 0.007(4) 0.044(3) 0.037(3)
C54 0.072(3) 0.169(6) 0.064(3) 0.030(4) 0.025(2) 0.008(3)
C55 0.056(2) 0.146(5) 0.067(3) 0.043(3) 0.022(2) 0.007(3)
C56 0.0427(18) 0.108(3) 0.064(2) 0.045(2) 0.0139(16) 0.0047(19)
C57 0.067(3) 0.102(3) 0.086(3) 0.052(3) 0.014(2) 0.007(2)
C58 0.056(2) 0.078(2) 0.060(2) 0.0313(19) 0.0139(16) 0.0189(17)
C59 0.068(2) 0.104(3) 0.067(2) 0.053(3) 0.0136(19) 0.022(2)
C60 0.059(2) 0.116(4) 0.0455(19) 0.040(2) 0.0089(16) 0.016(2)
C61 0.0531(19) 0.089(3) 0.0384(16) 0.0182(17) 0.0106(14) 0.0097(18)
C62 0.0372(15) 0.069(2) 0.0386(15) 0.0159(14) 0.0076(12) 0.0043(14)
C63 0.0506(18) 0.0594(19) 0.0401(16) 0.0116(14) 0.0091(13) 0.0052(14)
C64 0.087(3) 0.066(2) 0.051(2) 0.0057(18) 0.0162(18) 0.017(2)
C65 0.122(4) 0.090(3) 0.044(2) -0.009(2) 0.019(2) 0.021(3)
C66 0.086(3) 0.104(3) 0.0361(18) 0.009(2) 0.0107(18) 0.015(2)
C67 0.152(5) 0.057(3) 0.077(3) 0.001(2) 0.029(3) 0.021(3)
C68 0.154(5) 0.054(2) 0.069(3) 0.019(2) 0.010(3) 0.017(3)
C69 0.103(3) 0.053(2) 0.051(2) 0.0179(16) 0.0048(19) 0.004(2)
C70 0.184(5) 0.045(3) 0.061(3) 0.027(2) -0.009(3) -0.007(3)
C71 0.265(7) 0.071(3) 0.083(3) 0.035(3) 0.102(4) 0.050(4)
C72 0.288(9) 0.093(5) 0.129(6) 0.058(4) 0.095(6) 0.059(5)
C73 0.270(9) 0.069(4) 0.108(5) 0.050(4) -0.038(6) -0.003(5)
C74 0.274(10) 0.074(4) 0.102(5) 0.046(4) -0.017(6) -0.018(5)
C75 0.203(7) 0.076(4) 0.107(5) 0.051(4) -0.017(5) -0.017(4)
C76 0.155(7) 0.142(6) 0.139(6) 0.076(5) 0.004(5) 0.015(5)
N1 0.0530(15) 0.0435(13) 0.0554(15) 0.0193(12) 0.0209(12) 0.0145(11)
N2 0.0488(15) 0.0498(15) 0.0595(16) 0.0214(13) 0.0180(12) 0.0120(11)
N3 0.0489(15) 0.0486(14) 0.0525(15) 0.0151(12) 0.0154(12) 0.0054(11)
N4 0.0561(16) 0.0431(14) 0.0591(16) 0.0186(12) 0.0203(12) 0.0123(11)
N5 0.0512(15) 0.0453(13) 0.0450(13) 0.0132(11) 0.0150(11) 0.0059(11)
N6 0.0480(14) 0.0504(14) 0.0419(13) 0.0172(11) 0.0094(11) 0.0061(11)
N7 0.0417(13) 0.0624(16) 0.0424(13) 0.0192(12) 0.0092(10) 0.0100(11)
N8 0.0608(17) 0.0517(15) 0.0412(14) 0.0134(12) 0.0083(12) 0.0034(12)
F1 0.291(8) 0.375(10) 0.143(4) 0.141(5) -0.021(4) 0.107(7)
F2 0.182(5) 0.337(8) 0.157(4) 0.120(5) 0.017(3) 0.142(5)
F3 0.460(10) 0.099(3) 0.196(4) 0.036(3) 0.235(6) 0.060(4)
F4 0.133(3) 0.149(3) 0.135(3) 0.015(2) 0.065(2) 0.046(2)
F5 0.191(4) 0.101(3) 0.231(5) 0.004(3) 0.125(4) -0.027(3)
F6 0.210(5) 0.164(4) 0.165(4) 0.049(3) 0.073(3) -0.057(3)
F7 0.221(5) 0.163(4) 0.155(4) 0.008(3) 0.112(4) -0.042(3)
F8 0.328(9) 0.213(6) 0.196(5) 0.071(4) 0.142(6) -0.045(5)
F9 0.203(5) 0.216(5) 0.168(4) 0.054(4) 0.098(4) 0.080(4)
F10 0.480(12) 0.164(5) 0.262(7) 0.096(5) 0.249(8) 0.134(6)
F11 0.224(6) 0.366(11) 0.156(5) 0.084(6) -0.057(4) 0.020(7)
F12 0.190(5) 0.482(13) 0.124(4) 0.092(6) 0.000(3) 0.116(7)
P1 0.0813(7) 0.0697(6) 0.0511(5) 0.0191(5) 0.0167(5) 0.0075(5)
P2 0.0946(10) 0.1272(12) 0.0764(8) 0.0387(8) 0.0247(7) 0.0084(8)
Cu1 0.0575(3) 0.0516(2) 0.0602(3) 0.02774(19) 0.01908(19) 0.01633(18)
Cu2 0.0580(3) 0.0595(3) 0.0365(2) 0.01123(17) 0.00837(16) 0.00116(18)
O100 0.203(12) 0.072(5) 0.132(8) 0.013(5) -0.050(7) 0.024(6)
C100 0.134(12) 0.28(2) 0.102(10) 0.131(13) -0.024(8) -0.089(13)

loop_
_atom_type_symbol
_atom_type_description
_atom_type_scat_dispersion_real
_atom_type_scat_dispersion_imag
_atom_type_scat_source
C C 0.0033 0.0016 'International Tables Vol C Tables 4.2.6.8 and 6.1.1.4'
H H 0.0000 0.0000 'International Tables Vol C Tables 4.2.6.8 and 6.1.1.4'
N N 0.0061 0.0033 'International Tables Vol C Tables 4.2.6.8 and 6.1.1.4'
F F 0.0171 0.0103 'International Tables Vol C Tables 4.2.6.8 and 6.1.1.4'
P P 0.1023 0.0942 'International Tables Vol C Tables 4.2.6.8 and 6.1.1.4'
Cu Cu 0.3201 1.2651 'International Tables Vol C Tables 4.2.6.8 and 6.1.1.4'
O O 0.0106 0.0060 'International Tables Vol C Tables 4.2.6.8 and 6.1.1.4'

loop_
_geom_angle_atom_site_label_1
_geom_angle_atom_site_label_2
_geom_angle_atom_site_label_3
_geom_angle
N1 C1 C2 123.5(3)
N1 C1 H1 118.2
C2 C1 H1 118.3
C3 C2 C1 118.9(4)
C3 C2 H2 120.5
C1 C2 H2 120.5
C2 C3 C4 120.0(4)
C2 C3 H3 120.1
C4 C3 H3 119.9
C3 C4 C5 117.7(4)
C3 C4 C9 122.7(4)
C5 C4 C9 119.6(4)
N1 C5 C4 122.6(3)
N1 C5 C6 117.7(3)
C4 C5 C6 119.7(3)
N2 C6 C7 123.2(3)
N2 C6 C5 116.8(3)
C7 C6 C5 120.0(3)
C6 C7 C10 116.9(4)
C6 C7 C8 119.1(4)
C10 C7 C8 123.9(4)
C9 C8 C7 120.5(4)
C9 C8 H8 119.6
C7 C8 H8 119.8
C8 C9 C4 121.0(4)
C8 C9 H9 119.7
C4 C9 H9 119.3
C11 C10 C7 119.5(4)
C11 C10 H10 120.2
C7 C10 H10 120.3
C10 C11 C12 121.3(4)
C10 C11 H11 119.4
C12 C11 H11 119.3
N2 C12 C11 119.5(4)
N2 C12 C13 117.6(3)
C11 C12 C13 122.9(3)
C18 C13 C14 119.9(4)
C18 C13 C12 120.0(4)
C14 C13 C12 120.1(4)
C13 C14 C15 119.6(5)
C13 C14 H14 120.2
C15 C14 H14 120.2
C16 C15 C14 121.6(5)
C16 C15 H15 119.0
C14 C15 H15 119.3
C15 C16 C17 120.1(5)
C15 C16 H16 120.0
C17 C16 H16 119.8
C18 C17 C16 119.8(5)
C18 C17 H17 120.1
C16 C17 H17 120.1
C13 C18 C17 118.9(4)
C13 C18 C19 121.8(4)
C17 C18 C19 119.3(5)
C18 C19 H19A 109.6
C18 C19 H19B 109.4
H19A C19 H19B 109.5
C18 C19 H19C 109.5
H19A C19 H19C 109.5
H19B C19 H19C 109.5
N3 C20 C21 122.5(4)
N3 C20 H20 118.7
C21 C20 H20 118.8
C22 C21 C20 120.3(4)
C22 C21 H21 119.8
C20 C21 H21 119.8
C21 C22 C23 119.9(4)
C21 C22 H22 120.2
C23 C22 H22 120.0
C22 C23 C24 117.4(4)
C22 C23 C28 125.0(4)
C24 C23 C28 117.5(4)
N3 C24 C23 122.7(3)
N3 C24 C25 117.3(3)
C23 C24 C25 120.0(3)
N4 C25 C26 123.1(3)
N4 C25 C24 117.1(3)
C26 C25 C24 119.8(3)
C29 C26 C25 116.2(4)
C29 C26 C27 125.0(4)
C25 C26 C27 118.7(4)
C28 C27 C26 121.4(4)
C28 C27 H27 119.5
C26 C27 H27 119.2
C27 C28 C23 122.6(4)
C27 C28 H28 118.5
C23 C28 H28 118.9
C30 C29 C26 121.1(4)
C30 C29 H29 119.4
C26 C29 H29 119.5
C29 C30 C31 120.5(4)
C29 C30 H30 119.8
C31 C30 H30 119.7
N4 C31 C30 119.6(4)
N4 C31 C32 116.7(3)
C30 C31 C32 123.5(4)
C37 C32 C33 121.9(5)
C37 C32 C31 118.7(4)
C33 C32 C31 119.4(4)
C34 C33 C32 119.2(6)
C34 C33 H33 120.5
C32 C33 H33 120.4
C35 C34 C33 118.0(6)
C35 C34 H34 121.0
C33 C34 H34 120.9
C34 C35 C36 127.1(6)
C34 C35 H35 116.5
C36 C35 H35 116.5
C35 C36 C37 115.3(6)
C35 C36 H36 122.3
C37 C36 H36 122.3
C32 C37 C38 124.0(5)
C32 C37 C36 118.4(5)
C38 C37 C36 117.4(5)
C37 C38 H38A 109.7
C37 C38 H38B 109.4
H38A C38 H38B 109.5
C37 C38 H38C 109.3
H38A C38 H38C 109.5
H38B C38 H38C 109.5
N5 C39 C40 123.1(3)
N5 C39 H39 118.5
C40 C39 H39 118.5
C41 C40 C39 119.7(4)
C41 C40 H40 120.2
C39 C40 H40 120.1
C40 C41 C42 120.2(3)
C40 C41 H41 119.9
C42 C41 H41 119.9
C41 C42 C43 116.9(3)
C41 C42 C47 124.2(3)
C43 C42 C47 118.9(3)
N5 C43 C42 122.8(3)
N5 C43 C44 117.6(3)
C42 C43 C44 119.6(3)
N6 C44 C45 122.9(3)
N6 C44 C43 117.2(3)
C45 C44 C43 119.9(3)
C48 C45 C44 116.9(3)
C48 C45 C46 124.5(3)
C44 C45 C46 118.7(3)
C47 C46 C45 121.0(3)
C47 C46 H46 119.6
C45 C46 H46 119.5
C46 C47 C42 122.0(3)
C46 C47 H47 119.0
C42 C47 H47 119.0
C49 C48 C45 120.1(3)
C49 C48 H48 120.0
C45 C48 H48 119.9
C48 C49 C50 120.0(3)
C48 C49 H49 120.0
C50 C49 H49 120.0
N6 C50 C49 120.9(3)
N6 C50 C51 118.0(3)
C49 C50 C51 121.2(3)
C52 C51 C56 120.2(4)
C52 C51 C50 119.9(4)
C56 C51 C50 119.9(4)
C53 C52 C51 119.8(5)
C53 C52 H52 120.0
C51 C52 H52 120.2
C52 C53 C54 119.8(5)
C52 C53 H53 120.1
C54 C53 H53 120.2
C55 C54 C53 120.9(5)
C55 C54 H54 119.7
C53 C54 H54 119.4
C54 C55 C56 120.6(5)
C54 C55 H55 119.7
C56 C55 H55 119.7
C55 C56 C51 118.7(5)
C55 C56 C57 119.9(4)
C51 C56 C57 121.4(4)
C56 C57 H57A 109.5
C56 C57 H57B 109.5
H57A C57 H57B 109.5
C56 C57 H57C 109.4
H57A C57 H57C 109.5
H57B C57 H57C 109.5
N7 C58 C59 122.9(4)
N7 C58 H58 118.6
C59 C58 H58 118.5
C60 C59 C58 119.6(4)
C60 C59 H59 120.3
C58 C59 H59 120.2
C59 C60 C61 119.6(3)
C59 C60 H60 120.2
C61 C60 H60 120.2
C60 C61 C66 123.5(4)
C60 C61 C62 118.1(4)
C66 C61 C62 118.4(4)
N7 C62 C61 121.8(3)
N7 C62 C63 118.4(3)
C61 C62 C63 119.8(3)
N8 C63 C64 123.0(3)
N8 C63 C62 116.7(3)
C64 C63 C62 120.3(3)
C67 C64 C63 116.9(4)
C67 C64 C65 124.4(4)
C63 C64 C65 118.6(4)
C66 C65 C64 121.1(4)
C66 C65 H65 119.4
C64 C65 H65 119.5
C65 C66 C61 121.7(4)
C65 C66 H66 119.1
C61 C66 H66 119.1
C64 C67 C68 121.2(4)
C64 C67 H67 119.4
C68 C67 H67 119.5
C67 C68 C69 118.8(4)
C67 C68 H68 120.6
C69 C68 H68 120.5
N8 C69 C68 121.4(4)
N8 C69 C70 114.1(3)
C68 C69 C70 124.4(4)
C75 C70 C71 121.1(7)
C75 C70 C69 122.7(7)
C71 C70 C69 116.2(5)
C72 C71 C70 117.1(7)
C72 C71 H71 121.5
C70 C71 H71 121.4
C73 C72 C71 114.5(9)
C73 C72 H72 123.6
C71 C72 H72 121.9
C72 C73 C74 137.0(9)
C72 C73 H73 112.6
C74 C73 H73 110.4
C73 C74 C75 104.1(9)
C73 C74 H74 129.5
C75 C74 H74 126.4
C76 C75 C70 121.7(8)
C76 C75 C74 112.2(8)
C70 C75 C74 126.1(9)
C75 C76 H76A 107.7
C75 C76 H76B 111.2
H76A C76 H76B 109.5
C75 C76 H76C 109.5
H76A C76 H76C 109.5
H76B C76 H76C 109.5
C1 N1 C5 117.3(3)
C1 N1 Cu1 130.3(2)
C5 N1 Cu1 112.2(2)
C12 N2 C6 119.6(3)
C12 N2 Cu1 130.2(2)
C6 N2 Cu1 110.1(2)
C20 N3 C24 117.1(3)
C20 N3 Cu1 130.1(3)
C24 N3 Cu1 112.4(2)
C31 N4 C25 119.4(3)
C31 N4 Cu1 129.4(2)
C25 N4 Cu1 110.1(2)
C39 N5 C43 117.4(3)
C39 N5 Cu2 129.5(2)
C43 N5 Cu2 112.5(2)
C50 N6 C44 119.1(3)
C50 N6 Cu2 130.1(2)
C44 N6 Cu2 110.2(2)
C58 N7 C62 118.0(3)
C58 N7 Cu2 129.4(2)
C62 N7 Cu2 111.8(2)
C69 N8 C63 118.7(3)
C69 N8 Cu2 130.7(2)
C63 N8 Cu2 109.7(2)
F1 P1 F3 89.5(4)
F1 P1 F6 91.5(4)
F3 P1 F6 91.2(3)
F1 P1 F2 176.6(5)
F3 P1 F2 88.8(4)
F6 P1 F2 85.5(4)
F1 P1 F5 89.8(4)
F3 P1 F5 88.3(3)
F6 P1 F5 178.6(4)
F2 P1 F5 93.2(4)
F1 P1 F4 90.2(4)
F3 P1 F4 179.1(3)
F6 P1 F4 89.7(3)
F2 P1 F4 91.5(3)
F5 P1 F4 90.8(2)
F11 P2 F8 96.1(5)
F11 P2 F10 86.1(5)
F8 P2 F10 95.4(4)
F11 P2 F12 175.2(5)
F8 P2 F12 86.8(4)
F10 P2 F12 97.5(5)
F11 P2 F7 87.4(4)
F8 P2 F7 175.1(3)
F10 P2 F7 88.2(3)
F12 P2 F7 89.4(4)
F11 P2 F9 90.9(4)
F8 P2 F9 87.0(3)
F10 P2 F9 176.3(3)
F12 P2 F9 85.5(4)
F7 P2 F9 89.6(3)
N3 Cu1 N1 140.46(11)
N3 Cu1 N4 82.18(11)
N1 Cu1 N4 124.39(10)
N3 Cu1 N2 119.44(11)
N1 Cu1 N2 82.74(11)
N4 Cu1 N2 107.80(11)
N5 Cu2 N7 143.38(11)
N5 Cu2 N8 122.21(11)
N7 Cu2 N8 81.90(11)
N5 Cu2 N6 81.82(10)
N7 Cu2 N6 120.50(10)
N8 Cu2 N6 105.80(11)

loop_
_geom_bond_atom_site_label_1
_geom_bond_atom_site_label_2
_geom_bond_distance
C1 N1 1.323(4)
C1 C2 1.394(5)
C1 H1 0.9300
C2 C3 1.353(6)
C2 H2 0.9300
C3 C4 1.388(6)
C3 H3 0.9300
C4 C5 1.400(5)
C4 C9 1.412(6)
C5 N1 1.360(4)
C5 C6 1.444(5)
C6 N2 1.360(4)
C6 C7 1.387(5)
C7 C10 1.400(6)
C7 C8 1.438(6)
C8 C9 1.374(6)
C8 H8 0.9300
C9 H9 0.9300
C10 C11 1.361(7)
C10 H10 0.9300
C11 C12 1.401(6)
C11 H11 0.9300
C12 N2 1.336(4)
C12 C13 1.473(5)
C13 C18 1.382(6)
C13 C14 1.384(6)
C14 C15 1.387(7)
C14 H14 0.9300
C15 C16 1.317(8)
C15 H15 0.9300
C16 C17 1.401(8)
C16 H16 0.9300
C17 C18 1.397(6)
C17 H17 0.9300
C18 C19 1.496(7)
C19 H19A 0.9600
C19 H19B 0.9600
C19 H19C 0.9600
C20 N3 1.320(4)
C20 C21 1.413(6)
C20 H20 0.9300
C21 C22 1.313(7)
C21 H21 0.9300
C22 C23 1.395(6)
C22 H22 0.9300
C23 C24 1.410(5)
C23 C28 1.441(6)
C24 N3 1.357(4)
C24 C25 1.430(5)
C25 N4 1.352(4)
C25 C26 1.412(5)
C26 C29 1.382(6)
C26 C27 1.424(6)
C27 C28 1.317(7)
C27 H27 0.9300
C28 H28 0.9300
C29 C30 1.353(6)
C29 H29 0.9300
C30 C31 1.413(5)
C30 H30 0.9300
C31 N4 1.345(4)
C31 C32 1.481(6)
C32 C37 1.356(7)
C32 C33 1.424(7)
C33 C34 1.394(8)
C33 H33 0.9300
C34 C35 1.342(9)
C34 H34 0.9300
C35 C36 1.360(8)
C35 H35 0.9300
C36 C37 1.492(7)
C36 H36 0.9300
C37 C38 1.385(7)
C38 H38A 0.9600
C38 H38B 0.9600
C38 H38C 0.9600
C39 N5 1.325(4)
C39 C40 1.393(5)
C39 H39 0.9300
C40 C41 1.352(6)
C40 H40 0.9300
C41 C42 1.394(5)
C41 H41 0.9300
C42 C43 1.411(4)
C42 C47 1.424(5)
C43 N5 1.369(4)
C43 C44 1.436(4)
C44 N6 1.352(4)
C44 C45 1.409(4)
C45 C48 1.395(5)
C45 C46 1.441(5)
C46 C47 1.339(6)
C46 H46 0.9300
C47 H47 0.9300
C48 C49 1.355(5)
C48 H48 0.9300
C49 C50 1.416(5)
C49 H49 0.9300
C50 N6 1.329(4)
C50 C51 1.485(5)
C51 C52 1.386(6)
C51 C56 1.405(6)
C52 C53 1.379(7)
C52 H52 0.9300
C53 C54 1.385(8)
C53 H53 0.9300
C54 C55 1.362(8)
C54 H54 0.9300
C55 C56 1.386(6)
C55 H55 0.9300
C56 C57 1.480(7)
C57 H57A 0.9600
C57 H57B 0.9600
C57 H57C 0.9600
C58 N7 1.325(4)
C58 C59 1.393(5)
C58 H58 0.9300
C59 C60 1.354(6)
C59 H59 0.9300
C60 C61 1.372(6)
C60 H60 0.9300
C61 C66 1.411(6)
C61 C62 1.427(4)
C62 N7 1.347(4)
C62 C63 1.430(5)
C63 N8 1.356(4)
C63 C64 1.403(5)
C64 C67 1.376(6)
C64 C65 1.429(6)
C65 C66 1.367(7)
C65 H65 0.9300
C66 H66 0.9300
C67 C68 1.379(6)
C67 H67 0.9300
C68 C69 1.400(6)
C68 H68 0.9300
C69 N8 1.346(4)
C69 C70 1.514(6)
C70 C75 1.318(9)
C70 C71 1.439(9)
C71 C72 1.396(8)
C71 H71 0.9300
C72 C73 1.346(11)
C72 H72 0.9300
C73 C74 1.359(11)
C73 H73 0.9300
C74 C75 1.489(10)
C74 H74 0.9300
C75 C76 1.360(10)
C76 H76A 0.9600
C76 H76B 0.9600
C76 H76C 0.9600
N1 Cu1 1.992(3)
N2 Cu1 2.075(3)
N3 Cu1 1.990(3)
N4 Cu1 2.070(3)
N5 Cu2 2.002(2)
N6 Cu2 2.100(3)
N7 Cu2 2.004(3)
N8 Cu2 2.084(3)
F1 P1 1.498(5)
F2 P1 1.545(4)
F3 P1 1.521(4)
F4 P1 1.560(3)
F5 P1 1.547(4)
F6 P1 1.530(4)
F7 P2 1.550(4)
F8 P2 1.487(5)
F9 P2 1.589(5)
F10 P2 1.503(5)
F11 P2 1.474(5)
F12 P2 1.539(5)
O100 C100 1.35(2)
